data_1518104
loop_
_publ_author_name
'Garve, Lennart K. B.'
'Barkawitz, Philip'
'Jones, Peter G.'
'Werz, Daniel B.'

_publ_section_title
;
 Ring-opening 1,3-dichlorination of donor-acceptor cyclopropanes by
 iodobenzene dichloride.
;
_journal_issue 21
_journal_name_full 'Organic letters'
_journal_page_first 5804
_journal_page_last 5807
_journal_paper_doi 10.1021/ol5029139
_journal_volume 16
_journal_year 2014
_chemical_formula_sum 'C15 H13 Cl2 N O6'
_chemical_formula_weight 374.16
_chemical_name_systematic
;
 ?
;
_space_group_IT_number 14
_symmetry_cell_setting monoclinic
_symmetry_space_group_name_Hall '-P 2yn'
_symmetry_space_group_name_H-M 'P 1 21/n 1'
_atom_sites_solution_hydrogens geom
_atom_sites_solution_primary direct
_atom_sites_solution_secondary difmap
_audit_creation_method SHELXL-97
_cell_angle_alpha 90.00
_cell_angle_beta 108.156(4)
_cell_angle_gamma 90.00
_cell_formula_units_Z 4
_cell_length_a 13.0065(4)
_cell_length_b 9.6974(3)
_cell_length_c 13.4106(5)
_cell_measurement_reflns_used 18233
_cell_measurement_temperature 100(2)
_cell_measurement_theta_max 30.6390
_cell_measurement_theta_min 2.6370
_cell_volume 1607.25(10)
_computing_cell_refinement
;
CrysAlisPro, Agilent Technologies,
Version 1.171.36.28 (release 01-02-2013 CrysAlis171 .NET)
(compiled Feb  1 2013,16:14:44)
;
_computing_data_collection
;
CrysAlisPro, Agilent Technologies,
Version 1.171.36.28 (release 01-02-2013 CrysAlis171 .NET)
(compiled Feb  1 2013,16:14:44)
;
_computing_data_reduction
;
CrysAlisPro, Agilent Technologies,
Version 1.171.36.28 (release 01-02-2013 CrysAlis171 .NET)
(compiled Feb  1 2013,16:14:44)
;
_computing_molecular_graphics 'Siemens XP'
_computing_publication_material SHELXL-97
_computing_structure_refinement 'SHELXL-97 (Sheldrick, 1997)'
_computing_structure_solution 'SHELXS-97 (Sheldrick, 1990)'
_diffrn_ambient_temperature 100(2)
_diffrn_detector_area_resol_mean 16.1419
_diffrn_measured_fraction_theta_full 0.998
_diffrn_measured_fraction_theta_max 0.967
_diffrn_measurement_device_type 'Oxford Diffraction Xcalibur, Eos'
_diffrn_measurement_method \w-scan
_diffrn_radiation_monochromator graphite
_diffrn_radiation_source 'Enhance (Mo) X-ray Source'
_diffrn_radiation_type MoK\a
_diffrn_radiation_wavelength 0.71073
_diffrn_reflns_av_R_equivalents 0.0361
_diffrn_reflns_av_sigmaI/netI 0.0190
_diffrn_reflns_limit_h_max 18
_diffrn_reflns_limit_h_min -18
_diffrn_reflns_limit_k_max 13
_diffrn_reflns_limit_k_min -13
_diffrn_reflns_limit_l_max 19
_diffrn_reflns_limit_l_min -19
_diffrn_reflns_number 65485
_diffrn_reflns_theta_full 30.00
_diffrn_reflns_theta_max 30.92
_diffrn_reflns_theta_min 2.63
_exptl_absorpt_coefficient_mu 0.436
_exptl_absorpt_correction_T_max 1.00000
_exptl_absorpt_correction_T_min 0.96569
_exptl_absorpt_correction_type multi-scan
_exptl_absorpt_process_details
;
CrysAlisPro, Agilent Technologies,
Version 1.171.36.28 (release 01-02-2013 CrysAlis171 .NET)
(compiled Feb  1 2013,16:14:44)
;
_exptl_crystal_colour colourless
_exptl_crystal_density_diffrn 1.546
_exptl_crystal_density_meas ?
_exptl_crystal_density_method 'not measured'
_exptl_crystal_description irregular
_exptl_crystal_F_000 768
_exptl_crystal_size_max 0.45
_exptl_crystal_size_mid 0.35
_exptl_crystal_size_min 0.30
_refine_diff_density_max 0.439
_refine_diff_density_min -0.247
_refine_diff_density_rms 0.055
_refine_ls_extinction_method none
_refine_ls_goodness_of_fit_ref 1.048
_refine_ls_hydrogen_treatment constr
_refine_ls_matrix_type full
_refine_ls_number_parameters 219
_refine_ls_number_reflns 4902
_refine_ls_number_restraints 0
_refine_ls_restrained_S_all 1.048
_refine_ls_R_factor_all 0.0362
_refine_ls_R_factor_gt 0.0294
_refine_ls_shift/su_max 0.002
_refine_ls_shift/su_mean 0.000
_refine_ls_structure_factor_coef Fsqd
_refine_ls_weighting_details 'calc w=1/[\s^2^(Fo^2^)+(0.0291P)^2^+0.8006P] where P=(Fo^2^+2Fc^2^)/3'
_refine_ls_weighting_scheme calc
_refine_ls_wR_factor_gt 0.0680
_refine_ls_wR_factor_ref 0.0715
_reflns_number_gt 4306
_reflns_number_total 4902
_reflns_threshold_expression >2sigma(I)
_cod_data_source_file ol5029139_si_002.cif
_cod_data_source_block julii
_cod_depositor_comments
;Adding full bibliography for 1518104.cif.

The following automatic conversions were performed:

'_exptl_crystal_density_meas' value 'not measured' was changed to '?'
- the value is perceived as not measured.

Automatic conversion script
Id: cif_fix_values 3008 2015-01-20 13:52:24Z robertas 
;
_cod_original_cell_volume 1607.26(9)
_cod_original_sg_symbol_H-M 'P 21/n'
_cod_database_code 1518104

loop_
_symmetry_equiv_pos_as_xyz
'x, y, z'
'-x+1/2, y+1/2, -z+1/2'
'-x, -y, -z'
'x-1/2, -y-1/2, z-1/2'

loop_
_atom_site_label
_atom_site_type_symbol
_atom_site_fract_x
_atom_site_fract_y
_atom_site_fract_z
_atom_site_U_iso_or_equiv
_atom_site_adp_type
_atom_site_occupancy
_atom_site_symmetry_multiplicity
_atom_site_calc_flag
_atom_site_refinement_flags
C1 C 0.21447(8) 0.37488(11) 0.58856(8) 0.01351(19) Uani 1 1 d .
C2 C 0.31425(8) 0.45330(11) 0.64369(8) 0.01359(19) Uani 1 1 d .
C3 C 0.33163(9) 0.55023(12) 0.72282(9) 0.0174(2) Uani 1 1 d .
H3 H 0.2770 0.5728 0.7534 0.021 Uiso 1 1 calc R
C4 C 0.43324(9) 0.61352(13) 0.75571(9) 0.0204(2) Uani 1 1 d .
H4 H 0.4479 0.6813 0.8095 0.024 Uiso 1 1 calc R
C5 C 0.51339(9) 0.57916(13) 0.71118(9) 0.0197(2) Uani 1 1 d .
H5 H 0.5815 0.6244 0.7349 0.024 Uiso 1 1 calc R
C6 C 0.49565(8) 0.47964(12) 0.63253(8) 0.0158(2) Uani 1 1 d .
H6 H 0.5505 0.4549 0.6028 0.019 Uiso 1 1 calc R
C7 C 0.39458(8) 0.41855(11) 0.59973(8) 0.01290(19) Uani 1 1 d .
C8 C 0.35045(8) 0.31416(11) 0.51660(8) 0.01339(19) Uani 1 1 d .
C9 C 0.16826(8) 0.21055(11) 0.43380(8) 0.01369(19) Uani 1 1 d .
H9 H 0.2086 0.1723 0.3876 0.016 Uiso 1 1 calc R
C10 C 0.06725(8) 0.28317(11) 0.36425(8) 0.01373(19) Uani 1 1 d .
H10A H 0.0303 0.3292 0.4095 0.016 Uiso 1 1 calc R
H10B H 0.0171 0.2131 0.3217 0.016 Uiso 1 1 calc R
C11 C 0.09078(8) 0.39064(11) 0.29035(8) 0.01292(18) Uani 1 1 d .
C12 C 0.15664(8) 0.51384(11) 0.34908(8) 0.01396(19) Uani 1 1 d .
C13 C -0.01733(8) 0.44061(11) 0.21304(8) 0.01406(19) Uani 1 1 d .
C14 C 0.14558(10) 0.70120(12) 0.45734(9) 0.0216(2) Uani 1 1 d .
H14A H 0.2106 0.6743 0.5140 0.032 Uiso 1 1 calc R
H14B H 0.0938 0.7446 0.4873 0.032 Uiso 1 1 calc R
H14C H 0.1653 0.7667 0.4107 0.032 Uiso 1 1 calc R
C15 C -0.09660(10) 0.59990(14) 0.07995(10) 0.0247(3) Uani 1 1 d .
H15A H -0.1191 0.5294 0.0251 0.037 Uiso 1 1 calc R
H15B H -0.0790 0.6854 0.0498 0.037 Uiso 1 1 calc R
H15C H -0.1556 0.6172 0.1093 0.037 Uiso 1 1 calc R
N1 N 0.24003(7) 0.29926(9) 0.50966(7) 0.01272(16) Uani 1 1 d .
O1 O 0.39357(6) 0.25225(9) 0.46280(6) 0.01866(16) Uani 1 1 d .
O2 O 0.12780(6) 0.37400(9) 0.60386(6) 0.01937(17) Uani 1 1 d .
O3 O 0.24698(6) 0.54385(9) 0.35219(7) 0.02090(17) Uani 1 1 d .
O4 O 0.09685(6) 0.58019(8) 0.39824(7) 0.01856(16) Uani 1 1 d .
O5 O -0.10186(6) 0.38185(8) 0.19985(6) 0.01742(16) Uani 1 1 d .
O6 O -0.00201(6) 0.55212(9) 0.16244(7) 0.02009(17) Uani 1 1 d .
Cl1 Cl 0.12471(2) 0.06777(3) 0.49760(2) 0.01923(7) Uani 1 1 d .
Cl2 Cl 0.16269(2) 0.31278(3) 0.21095(2) 0.01882(7) Uani 1 1 d .

loop_
_atom_site_aniso_label
_atom_site_aniso_U_11
_atom_site_aniso_U_22
_atom_site_aniso_U_33
_atom_site_aniso_U_23
_atom_site_aniso_U_13
_atom_site_aniso_U_12
C1 0.0130(4) 0.0147(5) 0.0123(4) 0.0006(4) 0.0033(4) -0.0004(4)
C2 0.0118(4) 0.0158(5) 0.0125(4) 0.0009(4) 0.0029(4) -0.0008(4)
C3 0.0161(5) 0.0210(5) 0.0153(5) -0.0025(4) 0.0052(4) -0.0010(4)
C4 0.0200(5) 0.0229(6) 0.0166(5) -0.0058(4) 0.0035(4) -0.0047(4)
C5 0.0160(5) 0.0240(6) 0.0176(5) -0.0011(4) 0.0027(4) -0.0065(4)
C6 0.0121(4) 0.0201(5) 0.0150(5) 0.0023(4) 0.0038(4) -0.0010(4)
C7 0.0123(4) 0.0135(5) 0.0120(4) 0.0020(4) 0.0025(4) -0.0002(4)
C8 0.0116(4) 0.0133(5) 0.0148(4) 0.0025(4) 0.0035(4) 0.0009(4)
C9 0.0142(4) 0.0125(4) 0.0137(4) -0.0002(4) 0.0034(4) -0.0026(4)
C10 0.0120(4) 0.0146(5) 0.0139(4) 0.0004(4) 0.0030(4) -0.0025(4)
C11 0.0107(4) 0.0144(5) 0.0142(4) -0.0005(4) 0.0047(3) -0.0002(4)
C12 0.0117(4) 0.0138(5) 0.0149(5) 0.0030(4) 0.0020(4) -0.0002(4)
C13 0.0138(5) 0.0151(5) 0.0125(4) -0.0011(4) 0.0029(4) 0.0000(4)
C14 0.0254(6) 0.0144(5) 0.0217(5) -0.0042(4) 0.0023(4) -0.0026(4)
C15 0.0166(5) 0.0259(6) 0.0253(6) 0.0104(5) -0.0026(4) -0.0005(4)
N1 0.0109(4) 0.0138(4) 0.0134(4) -0.0014(3) 0.0037(3) -0.0013(3)
O1 0.0161(4) 0.0206(4) 0.0208(4) -0.0031(3) 0.0079(3) 0.0013(3)
O2 0.0136(4) 0.0253(4) 0.0210(4) -0.0036(3) 0.0080(3) -0.0030(3)
O3 0.0124(4) 0.0195(4) 0.0308(4) 0.0017(3) 0.0067(3) -0.0034(3)
O4 0.0155(4) 0.0172(4) 0.0234(4) -0.0064(3) 0.0066(3) -0.0031(3)
O5 0.0129(3) 0.0181(4) 0.0196(4) 0.0004(3) 0.0028(3) -0.0021(3)
O6 0.0139(4) 0.0208(4) 0.0216(4) 0.0081(3) -0.0001(3) -0.0023(3)
Cl1 0.02089(13) 0.01462(12) 0.02017(13) 0.00327(9) 0.00347(10) -0.00467(9)
Cl2 0.01825(12) 0.02306(13) 0.01729(12) -0.00120(10) 0.00863(10) 0.00270(10)

loop_
_atom_type_symbol
_atom_type_description
_atom_type_scat_dispersion_real
_atom_type_scat_dispersion_imag
_atom_type_scat_source
C C 0.0033 0.0016 'International Tables Vol C Tables 4.2.6.8 and 6.1.1.4'
H H 0.0000 0.0000 'International Tables Vol C Tables 4.2.6.8 and 6.1.1.4'
N N 0.0061 0.0033 'International Tables Vol C Tables 4.2.6.8 and 6.1.1.4'
O O 0.0106 0.0060 'International Tables Vol C Tables 4.2.6.8 and 6.1.1.4'
Cl Cl 0.1484 0.1585 'International Tables Vol C Tables 4.2.6.8 and 6.1.1.4'

loop_
_geom_angle_atom_site_label_1
_geom_angle_atom_site_label_2
_geom_angle_atom_site_label_3
_geom_angle
O2 C1 N1 125.10(10)
O2 C1 C2 129.47(10)
N1 C1 C2 105.41(9)
C3 C2 C7 121.68(10)
C3 C2 C1 129.64(10)
C7 C2 C1 108.64(9)
C2 C3 C4 116.93(10)
C5 C4 C3 121.31(11)
C4 C5 C6 121.32(10)
C7 C6 C5 116.99(10)
C6 C7 C2 121.76(10)
C6 C7 C8 129.68(10)
C2 C7 C8 108.55(9)
O1 C8 N1 124.19(10)
O1 C8 C7 130.39(10)
N1 C8 C7 105.42(8)
N1 C9 C10 113.77(9)
N1 C9 Cl1 110.76(7)
C10 C9 Cl1 107.78(7)
C9 C10 C11 113.67(8)
C10 C11 C12 112.89(8)
C10 C11 C13 108.92(8)
C12 C11 C13 110.25(8)
C10 C11 Cl2 110.16(7)
C12 C11 Cl2 108.78(7)
C13 C11 Cl2 105.59(7)
O3 C12 O4 125.67(10)
O3 C12 C11 126.19(10)
O4 C12 C11 108.13(8)
O5 C13 O6 126.07(10)
O5 C13 C11 123.42(10)
O6 C13 C11 110.47(9)
C1 N1 C8 111.65(8)
C1 N1 C9 126.24(9)
C8 N1 C9 122.02(9)
C12 O4 C14 116.06(9)
C13 O6 C15 115.11(9)

loop_
_geom_bond_atom_site_label_1
_geom_bond_atom_site_label_2
_geom_bond_distance
C1 O2 1.2071(13)
C1 N1 1.4097(13)
C1 C2 1.4870(14)
C2 C3 1.3825(15)
C2 C7 1.3915(14)
C3 C4 1.3981(16)
C4 C5 1.3936(16)
C5 C6 1.3948(16)
C6 C7 1.3828(14)
C7 C8 1.4827(14)
C8 O1 1.2031(13)
C8 N1 1.4173(13)
C9 N1 1.4333(13)
C9 C10 1.5259(14)
C9 Cl1 1.8089(11)
C10 C11 1.5333(14)
C11 C12 1.5365(15)
C11 C13 1.5423(14)
C11 Cl2 1.7887(10)
C12 O3 1.1985(13)
C12 O4 1.3315(13)
C13 O5 1.2014(13)
C13 O6 1.3243(13)
C14 O4 1.4470(13)
C15 O6 1.4504(13)

loop_
_geom_torsion_atom_site_label_1
_geom_torsion_atom_site_label_2
_geom_torsion_atom_site_label_3
_geom_torsion_atom_site_label_4
_geom_torsion
O2 C1 C2 C3 -3.7(2)
N1 C1 C2 C3 175.33(11)
O2 C1 C2 C7 178.77(11)
N1 C1 C2 C7 -2.24(11)
C7 C2 C3 C4 0.95(16)
C1 C2 C3 C4 -176.35(11)
C2 C3 C4 C5 -0.58(17)
C3 C4 C5 C6 -0.42(18)
C4 C5 C6 C7 1.03(17)
C5 C6 C7 C2 -0.67(16)
C5 C6 C7 C8 177.89(10)
C3 C2 C7 C6 -0.33(16)
C1 C2 C7 C6 177.47(10)
C3 C2 C7 C8 -179.16(10)
C1 C2 C7 C8 -1.36(12)
C6 C7 C8 O1 5.06(19)
C2 C7 C8 O1 -176.23(11)
C6 C7 C8 N1 -174.28(11)
C2 C7 C8 N1 4.43(11)
N1 C9 C10 C11 66.95(12)
Cl1 C9 C10 C11 -169.82(7)
C9 C10 C11 C12 -65.72(11)
C9 C10 C11 C13 171.46(8)
C9 C10 C11 Cl2 56.10(10)
C10 C11 C12 O3 114.13(12)
C13 C11 C12 O3 -123.81(11)
Cl2 C11 C12 O3 -8.46(14)
C10 C11 C12 O4 -64.45(11)
C13 C11 C12 O4 57.61(11)
Cl2 C11 C12 O4 172.96(7)
C10 C11 C13 O5 -14.73(14)
C12 C11 C13 O5 -139.11(11)
Cl2 C11 C13 O5 103.55(11)
C10 C11 C13 O6 167.44(9)
C12 C11 C13 O6 43.06(11)
Cl2 C11 C13 O6 -74.28(9)
O2 C1 N1 C8 -175.73(10)
C2 C1 N1 C8 5.23(11)
O2 C1 N1 C9 0.85(17)
C2 C1 N1 C9 -178.19(9)
O1 C8 N1 C1 174.57(10)
C7 C8 N1 C1 -6.03(11)
O1 C8 N1 C9 -2.17(16)
C7 C8 N1 C9 177.22(9)
C10 C9 N1 C1 59.10(13)
Cl1 C9 N1 C1 -62.50(12)
C10 C9 N1 C8 -124.66(10)
Cl1 C9 N1 C8 113.75(9)
O3 C12 O4 C14 2.06(16)
C11 C12 O4 C14 -179.35(9)
O5 C13 O6 C15 -3.75(17)
C11 C13 O6 C15 174.01(9)
